data_4034512
loop_
_publ_author_name
'He, Xinwei'
'Xie, Mengqing'
'Tang, Qiang'
'Zuo, Youpeng'
'Li, Ruxue'
'Shang, Yongjia'

_publ_section_title
;
 Catalyst-Free Synthesis of 2,3-Dihydrobenzofurans via a Formal [4+1]
 Annulation of Propargylamines with Sulfur Ylides.
;
_journal_issue 18
_journal_name_full 'The Journal of organic chemistry'
_journal_page_first 11623
_journal_page_last 11638
_journal_paper_doi 10.1021/acs.joc.9b01557
_journal_volume 84
_journal_year 2019
_chemical_formula_sum 'C24 H18 O2'
_chemical_formula_weight 338.38
_space_group_crystal_system monoclinic
_space_group_IT_number 14
_space_group_name_Hall '-P 2yn'
_space_group_name_H-M_alt 'P 1 21/n 1'
_atom_sites_solution_hydrogens geom
_audit_creation_method SHELXL-2018/1
_cell_angle_alpha 90
_cell_angle_beta 96.629(3)
_cell_angle_gamma 90
_cell_formula_units_Z 4
_cell_length_a 12.0583(11)
_cell_length_b 7.5080(7)
_cell_length_c 20.4002(17)
_cell_measurement_reflns_used 9054
_cell_measurement_temperature 273(2)
_cell_measurement_theta_max 27.50
_cell_measurement_theta_min 2.89
_cell_volume 1834.6(3)
_computing_cell_refinement 'Bruker SAINT'
_computing_data_collection 'Bruker APEX2'
_computing_data_reduction 'Bruker SAINT'
_computing_molecular_graphics 'Bruker SHELXTL'
_computing_publication_material 'Bruker SHELXTL'
_computing_structure_refinement 'SHELXL-2018/1 (Sheldrick, 2018)'
_diffrn_ambient_temperature 273(2)
_diffrn_measured_fraction_theta_full 0.980
_diffrn_measured_fraction_theta_max 0.962
_diffrn_measurement_device_type 'Bruker APEX-II CCD'
_diffrn_radiation_type MoK\a
_diffrn_radiation_wavelength 0.71073
_diffrn_reflns_av_R_equivalents 0.0287
_diffrn_reflns_av_unetI/netI 0.0147
_diffrn_reflns_Laue_measured_fraction_full 0.980
_diffrn_reflns_Laue_measured_fraction_max 0.962
_diffrn_reflns_limit_h_max 15
_diffrn_reflns_limit_h_min -15
_diffrn_reflns_limit_k_max 9
_diffrn_reflns_limit_k_min -9
_diffrn_reflns_limit_l_max 26
_diffrn_reflns_limit_l_min -26
_diffrn_reflns_number 59330
_diffrn_reflns_point_group_measured_fraction_full 0.980
_diffrn_reflns_point_group_measured_fraction_max 0.962
_diffrn_reflns_theta_full 25.242
_diffrn_reflns_theta_max 27.538
_diffrn_reflns_theta_min 2.893
_exptl_absorpt_coefficient_mu 0.077
_exptl_crystal_colour colorless
_exptl_crystal_density_diffrn 1.225
_exptl_crystal_description block
_exptl_crystal_F_000 712
_exptl_crystal_size_max 0.230
_exptl_crystal_size_mid 0.210
_exptl_crystal_size_min 0.200
_refine_diff_density_max 0.256
_refine_diff_density_min -0.182
_refine_diff_density_rms 0.035
_refine_ls_extinction_method none
_refine_ls_goodness_of_fit_ref 1.026
_refine_ls_hydrogen_treatment constr
_refine_ls_matrix_type full
_refine_ls_number_parameters 236
_refine_ls_number_reflns 4072
_refine_ls_number_restraints 0
_refine_ls_restrained_S_all 1.026
_refine_ls_R_factor_all 0.0693
_refine_ls_R_factor_gt 0.0626
_refine_ls_shift/su_max 0.048
_refine_ls_shift/su_mean 0.001
_refine_ls_structure_factor_coef Fsqd
_refine_ls_weighting_details 'w=1/[\s^2^(Fo^2^)+(0.1000P)^2^+0.8580P] where P=(Fo^2^+2Fc^2^)/3'
_refine_ls_weighting_scheme calc
_refine_ls_wR_factor_gt 0.1823
_refine_ls_wR_factor_ref 0.1894
_reflns_Friedel_coverage 0.000
_reflns_number_gt 3644
_reflns_number_total 4072
_reflns_threshold_expression 'I > 2\s(I)'
_cod_data_source_file jo9b01557_si_002.cif
_cod_data_source_block 180722e_0m
_cod_original_sg_symbol_H-M 'P 21/n'
_cod_database_code 4034512
_shelx_shelxl_version_number 2018/1
_shelx_space_group_comment
;
The symmetry employed for this shelxl refinement is uniquely defined
by the following loop, which should always be used as a source of
symmetry information in preference to the above space-group names.
They are only intended as comments.
;
_shelx_estimated_absorpt_t_min 0.983
_shelx_estimated_absorpt_t_max 0.985

loop_
_space_group_symop_operation_xyz
'x, y, z'
'-x+1/2, y+1/2, -z+1/2'
'-x, -y, -z'
'x-1/2, -y-1/2, z-1/2'

loop_
_atom_site_label
_atom_site_type_symbol
_atom_site_fract_x
_atom_site_fract_y
_atom_site_fract_z
_atom_site_U_iso_or_equiv
_atom_site_adp_type
_atom_site_occupancy
_atom_site_site_symmetry_order
_atom_site_calc_flag
_atom_site_refinement_flags_posn
_atom_site_refinement_flags_adp
C1 C 0.8054(3) 0.3937(5) 0.18632(14) 0.1111(13) Uani 1 1 d . .
H1A H 0.732506 0.440724 0.190415 0.167 Uiso 1 1 calc R U
H1B H 0.799243 0.296779 0.155430 0.167 Uiso 1 1 calc R U
H1C H 0.851354 0.485565 0.170889 0.167 Uiso 1 1 calc R U
C2 C 0.8578(2) 0.3276(3) 0.25296(10) 0.0634(6) Uani 1 1 d . .
C3 C 0.80844(17) 0.3650(3) 0.30971(10) 0.0539(5) Uani 1 1 d . .
H3 H 0.744122 0.434199 0.307317 0.065 Uiso 1 1 calc R U
C4 C 0.85543(13) 0.2990(2) 0.36943(8) 0.0389(4) Uani 1 1 d . .
C5 C 0.82229(13) 0.3194(2) 0.43841(8) 0.0386(4) Uani 1 1 d . .
H5 H 0.845190 0.437650 0.455245 0.046 Uiso 1 1 calc R U
C6 C 0.89839(12) 0.1762(2) 0.47656(8) 0.0364(4) Uani 1 1 d . .
H6 H 0.854892 0.068589 0.482923 0.044 Uiso 1 1 calc R U
C7 C 0.95036(13) 0.1952(2) 0.37313(8) 0.0380(4) Uani 1 1 d . .
C8 C 1.00253(16) 0.1569(3) 0.31835(9) 0.0492(4) Uani 1 1 d . .
H8 H 1.067157 0.088382 0.321243 0.059 Uiso 1 1 calc R U
C9 C 0.9544(2) 0.2252(3) 0.25849(10) 0.0598(5) Uani 1 1 d . .
H9 H 0.988044 0.201572 0.220651 0.072 Uiso 1 1 calc R U
C10 C 0.70241(14) 0.2974(3) 0.44215(9) 0.0452(4) Uani 1 1 d . .
C11 C 0.60491(15) 0.2903(3) 0.44395(10) 0.0479(4) Uani 1 1 d . .
C12 C 0.48604(13) 0.2885(2) 0.44647(9) 0.0416(4) Uani 1 1 d . .
C13 C 0.41434(16) 0.3522(3) 0.39363(11) 0.0580(5) Uani 1 1 d . .
H13 H 0.442933 0.392877 0.355931 0.070 Uiso 1 1 calc R U
C14 C 0.30016(17) 0.3554(3) 0.39686(12) 0.0650(6) Uani 1 1 d . .
H14 H 0.252653 0.398714 0.361269 0.078 Uiso 1 1 calc R U
C15 C 0.25702(15) 0.2962(3) 0.45131(11) 0.0573(5) Uani 1 1 d . .
H15 H 0.180261 0.297917 0.452894 0.069 Uiso 1 1 calc R U
C16 C 0.32613(18) 0.2344(4) 0.50348(12) 0.0646(6) Uani 1 1 d . .
H16 H 0.296343 0.194896 0.540955 0.078 Uiso 1 1 calc R U
C17 C 0.44057(17) 0.2294(3) 0.50166(10) 0.0596(5) Uani 1 1 d . .
H17 H 0.486950 0.186161 0.537736 0.071 Uiso 1 1 calc R U
C18 C 0.95376(13) 0.2432(2) 0.54289(9) 0.0400(4) Uani 1 1 d . .
C19 C 0.88743(14) 0.2445(2) 0.60022(8) 0.0410(4) Uani 1 1 d . .
C20 C 0.78294(15) 0.1660(3) 0.59818(10) 0.0484(4) Uani 1 1 d . .
H20 H 0.750241 0.113113 0.559481 0.058 Uiso 1 1 calc R U
C21 C 0.7272(2) 0.1668(3) 0.65418(12) 0.0657(6) Uani 1 1 d . .
H21 H 0.656976 0.114807 0.652861 0.079 Uiso 1 1 calc R U
C22 C 0.7756(2) 0.2439(4) 0.71130(12) 0.0767(7) Uani 1 1 d . .
H22 H 0.738194 0.243404 0.748692 0.092 Uiso 1 1 calc R U
C23 C 0.8793(2) 0.3223(4) 0.71377(11) 0.0730(7) Uani 1 1 d . .
H23 H 0.911464 0.374847 0.752679 0.088 Uiso 1 1 calc R U
C24 C 0.93551(19) 0.3229(3) 0.65849(10) 0.0550(5) Uani 1 1 d . .
H24 H 1.005540 0.375722 0.660210 0.066 Uiso 1 1 calc R U
O1 O 0.98553(9) 0.13626(17) 0.43574(6) 0.0427(3) Uani 1 1 d . .
O2 O 1.04870(11) 0.2966(2) 0.54812(7) 0.0626(4) Uani 1 1 d . .

loop_
_atom_site_aniso_label
_atom_site_aniso_U_11
_atom_site_aniso_U_22
_atom_site_aniso_U_33
_atom_site_aniso_U_23
_atom_site_aniso_U_13
_atom_site_aniso_U_12
C1 0.147(3) 0.130(3) 0.0554(15) 0.0258(17) 0.0061(16) 0.053(2)
C2 0.0772(15) 0.0658(13) 0.0468(11) 0.0112(9) 0.0057(10) 0.0138(11)
C3 0.0532(11) 0.0533(11) 0.0542(11) 0.0064(8) 0.0018(8) 0.0121(8)
C4 0.0339(8) 0.0384(8) 0.0452(9) -0.0006(6) 0.0075(6) 0.0007(6)
C5 0.0287(7) 0.0406(8) 0.0473(9) -0.0040(7) 0.0082(6) 0.0008(6)
C6 0.0265(7) 0.0424(8) 0.0419(8) -0.0024(6) 0.0106(6) -0.0014(6)
C7 0.0320(7) 0.0412(8) 0.0416(8) 0.0015(6) 0.0070(6) -0.0006(6)
C8 0.0470(9) 0.0559(11) 0.0475(10) 0.0028(8) 0.0169(8) 0.0089(8)
C9 0.0739(14) 0.0647(13) 0.0439(10) 0.0045(9) 0.0205(9) 0.0076(10)
C10 0.0316(8) 0.0526(10) 0.0526(10) -0.0037(8) 0.0096(7) 0.0049(7)
C11 0.0351(9) 0.0547(10) 0.0548(10) -0.0030(8) 0.0093(7) 0.0044(7)
C12 0.0293(7) 0.0466(9) 0.0500(9) -0.0033(7) 0.0087(6) 0.0019(6)
C13 0.0411(10) 0.0800(15) 0.0540(11) 0.0119(10) 0.0107(8) 0.0037(9)
C14 0.0376(10) 0.0841(16) 0.0711(14) 0.0021(11) -0.0028(9) 0.0096(10)
C15 0.0304(8) 0.0688(13) 0.0745(14) -0.0186(10) 0.0135(8) -0.0050(8)
C16 0.0520(12) 0.0854(16) 0.0606(12) -0.0022(11) 0.0240(10) -0.0138(11)
C17 0.0451(10) 0.0814(15) 0.0519(11) 0.0098(10) 0.0045(8) -0.0017(10)
C18 0.0323(8) 0.0448(9) 0.0438(9) -0.0022(7) 0.0082(6) -0.0049(6)
C19 0.0424(9) 0.0413(8) 0.0405(8) 0.0003(7) 0.0095(7) 0.0016(7)
C20 0.0434(9) 0.0553(10) 0.0488(10) 0.0022(8) 0.0153(8) -0.0006(8)
C21 0.0575(12) 0.0803(15) 0.0650(13) 0.0106(11) 0.0306(10) 0.0026(11)
C22 0.0919(18) 0.0922(18) 0.0526(12) 0.0053(12) 0.0365(12) 0.0125(15)
C23 0.0951(19) 0.0808(16) 0.0444(11) -0.0094(11) 0.0141(11) 0.0049(14)
C24 0.0609(12) 0.0576(11) 0.0470(10) -0.0066(8) 0.0081(9) -0.0028(9)
O1 0.0310(6) 0.0592(8) 0.0393(6) 0.0027(5) 0.0107(5) 0.0100(5)
O2 0.0419(7) 0.0887(11) 0.0583(8) -0.0114(7) 0.0110(6) -0.0260(7)

loop_
_atom_type_symbol
_atom_type_description
_atom_type_scat_dispersion_real
_atom_type_scat_dispersion_imag
_atom_type_scat_source
C C 0.0033 0.0016 'International Tables Vol C Tables 4.2.6.8 and 6.1.1.4'
H H 0.0000 0.0000 'International Tables Vol C Tables 4.2.6.8 and 6.1.1.4'
O O 0.0106 0.0060 'International Tables Vol C Tables 4.2.6.8 and 6.1.1.4'

loop_
_geom_angle_atom_site_label_1
_geom_angle_atom_site_label_2
_geom_angle_atom_site_label_3
_geom_angle
C2 C1 H1A 109.5
C2 C1 H1B 109.5
H1A C1 H1B 109.5
C2 C1 H1C 109.5
H1A C1 H1C 109.5
H1B C1 H1C 109.5
C9 C2 C3 118.67(18)
C9 C2 C1 120.8(2)
C3 C2 C1 120.5(2)
C4 C3 C2 119.52(18)
C4 C3 H3 120.2
C2 C3 H3 120.2
C3 C4 C7 120.43(16)
C3 C4 C5 131.35(16)
C7 C4 C5 108.21(14)
C10 C5 C4 113.87(14)
C10 C5 C6 115.01(14)
C4 C5 C6 100.99(12)
C10 C5 H5 108.9
C4 C5 H5 108.9
C6 C5 H5 108.9
O1 C6 C18 107.88(12)
O1 C6 C5 106.26(13)
C18 C6 C5 112.79(13)
O1 C6 H6 109.9
C18 C6 H6 109.9
C5 C6 H6 109.9
O1 C7 C8 124.62(15)
O1 C7 C4 113.49(14)
C8 C7 C4 121.89(16)
C7 C8 C9 116.96(17)
C7 C8 H8 121.5
C9 C8 H8 121.5
C8 C9 C2 122.52(19)
C8 C9 H9 118.7
C2 C9 H9 118.7
C11 C10 C5 175.9(2)
C10 C11 C12 177.9(2)
C17 C12 C13 118.28(16)
C17 C12 C11 121.50(17)
C13 C12 C11 120.18(16)
C14 C13 C12 120.18(19)
C14 C13 H13 119.9
C12 C13 H13 119.9
C15 C14 C13 120.7(2)
C15 C14 H14 119.6
C13 C14 H14 119.6
C14 C15 C16 119.78(18)
C14 C15 H15 120.1
C16 C15 H15 120.1
C15 C16 C17 120.81(19)
C15 C16 H16 119.6
C17 C16 H16 119.6
C12 C17 C16 120.24(19)
C12 C17 H17 119.9
C16 C17 H17 119.9
O2 C18 C19 121.21(16)
O2 C18 C6 120.17(15)
C19 C18 C6 118.61(14)
C20 C19 C24 119.51(17)
C20 C19 C18 122.79(16)
C24 C19 C18 117.66(16)
C19 C20 C21 119.82(19)
C19 C20 H20 120.1
C21 C20 H20 120.1
C22 C21 C20 120.1(2)
C22 C21 H21 120.0
C20 C21 H21 120.0
C21 C22 C23 120.5(2)
C21 C22 H22 119.7
C23 C22 H22 119.7
C22 C23 C24 120.0(2)
C22 C23 H23 120.0
C24 C23 H23 120.0
C23 C24 C19 120.1(2)
C23 C24 H24 120.0
C19 C24 H24 120.0
C7 O1 C6 107.60(12)

loop_
_geom_bond_atom_site_label_1
_geom_bond_atom_site_label_2
_geom_bond_distance
C1 C2 1.515(3)
C1 H1A 0.9600
C1 H1B 0.9600
C1 H1C 0.9600
C2 C9 1.389(3)
C2 C3 1.390(3)
C3 C4 1.375(3)
C3 H3 0.9300
C4 C7 1.380(2)
C4 C5 1.514(2)
C5 C10 1.466(2)
C5 C6 1.562(2)
C5 H5 0.9800
C6 O1 1.4456(18)
C6 C18 1.524(2)
C6 H6 0.9800
C7 O1 1.372(2)
C7 C8 1.375(2)
C8 C9 1.388(3)
C8 H8 0.9300
C9 H9 0.9300
C10 C11 1.182(2)
C11 C12 1.440(2)
C12 C17 1.381(3)
C12 C13 1.387(3)
C13 C14 1.386(3)
C13 H13 0.9300
C14 C15 1.355(3)
C14 H14 0.9300
C15 C16 1.355(3)
C15 H15 0.9300
C16 C17 1.385(3)
C16 H16 0.9300
C17 H17 0.9300
C18 O2 1.206(2)
C18 C19 1.491(2)
C19 C20 1.387(2)
C19 C24 1.392(3)
C20 C21 1.391(3)
C20 H20 0.9300
C21 C22 1.370(4)
C21 H21 0.9300
C22 C23 1.377(4)
C22 H22 0.9300
C23 C24 1.381(3)
C23 H23 0.9300
C24 H24 0.9300
